data_2016807
loop_
_publ_author_name
'Gotoh, Kazuma'
'Asaji, Tetsuo'
'Ishida, Hiroyuki'

_publ_section_title
;
 Hydrogen bonding in 1,2-diazine--chloranilic acid (2/1) and
 1,4-diazine--chloranilic acid (2/1) determined at 110 K
;
_journal_coeditor_code GD3243
_journal_issue 10
_journal_name_full 'Acta Crystallographica Section C'
_journal_page_first o550
_journal_page_last o553
_journal_paper_doi 10.1107/S0108270108029028
_journal_volume 64
_journal_year 2008
_chemical_formula_iupac '2C4 H4 N2 , C6 H2 Cl2 O4'
_chemical_formula_moiety '2C4 H4 N2 , C6 H2 Cl2 O4'
_chemical_formula_sum 'C14 H10 Cl2 N4 O4'
_chemical_formula_weight 369.16
_chemical_name_systematic
;
pyridazine--2,5-dichloro-3,6-dihydroxy-<i>p</i>-benzoquinone (2/1)
;
_space_group_IT_number 14
_symmetry_cell_setting monoclinic
_symmetry_space_group_name_Hall '-P 2ybc'
_symmetry_space_group_name_H-M 'P 1 21/c 1'
_cell_angle_alpha 90.0000
_cell_angle_beta 98.8484(11)
_cell_angle_gamma 90.0000
_cell_formula_units_Z 2
_cell_length_a 3.72940(13)
_cell_length_b 20.0950(5)
_cell_length_c 9.6217(2)
_cell_measurement_reflns_used 10589
_cell_measurement_temperature 110.0(10)
_cell_measurement_theta_max 30.0
_cell_measurement_theta_min 3.0
_cell_volume 712.49(3)
_computing_cell_refinement 'PROCESS-AUTO (Rigaku/MSC, 2004)'
_computing_data_collection 'PROCESS-AUTO (Rigaku/MSC, 2004)'
_computing_data_reduction 'CrystalStructure (Rigaku/MSC, 2004)'
_computing_molecular_graphics 'ORTEP-3 (Farrugia, 1997)'
_computing_publication_material
;
CrystalStructure (Rigaku/MSC, 2004) and PLATON (Spek, 2003)
;
_computing_structure_refinement 'SHELXL97 (Sheldrick, 2008)'
_computing_structure_solution 'SHELXS97 (Sheldrick, 2008)'
_diffrn_detector_area_resol_mean 10.00
_diffrn_measured_fraction_theta_full 0.999
_diffrn_measured_fraction_theta_max 0.999
_diffrn_measurement_device_type 'Rigaku R-AXIS RAPIDII'
_diffrn_measurement_method \w
_diffrn_radiation_type 'Mo K\a'
_diffrn_radiation_wavelength 0.71075
_diffrn_reflns_av_R_equivalents 0.0310
_diffrn_reflns_av_sigmaI/netI 0.0188
_diffrn_reflns_limit_h_max 5
_diffrn_reflns_limit_h_min -5
_diffrn_reflns_limit_k_max 27
_diffrn_reflns_limit_k_min -28
_diffrn_reflns_limit_l_max 13
_diffrn_reflns_limit_l_min -13
_diffrn_reflns_number 11510
_diffrn_reflns_theta_full 29.97
_diffrn_reflns_theta_max 29.97
_exptl_absorpt_coefficient_mu 0.485
_exptl_absorpt_correction_T_max 0.953
_exptl_absorpt_correction_T_min 0.868
_exptl_absorpt_correction_type numerical
_exptl_absorpt_process_details '(ABSCOR; Higashi, 1999)'
_exptl_crystal_colour brown
_exptl_crystal_density_diffrn 1.721
_exptl_crystal_density_method 'not measured'
_exptl_crystal_description platelet
_exptl_crystal_F_000 376.00
_exptl_crystal_size_max 0.35
_exptl_crystal_size_mid 0.25
_exptl_crystal_size_min 0.10
_refine_diff_density_max 0.573
_refine_diff_density_min -0.376
_refine_ls_extinction_method none
_refine_ls_goodness_of_fit_ref 1.081
_refine_ls_hydrogen_treatment mixed
_refine_ls_matrix_type full
_refine_ls_number_parameters 116
_refine_ls_number_reflns 2070
_refine_ls_number_restraints 0
_refine_ls_restrained_S_all 1.081
_refine_ls_R_factor_all 0.0343
_refine_ls_R_factor_gt 0.0299
_refine_ls_shift/su_max 0.001
_refine_ls_shift/su_mean 0.000
_refine_ls_structure_factor_coef Fsqd
_refine_ls_weighting_details 'calc w = 1/[\s^2^(Fo^2^)+(0.0498P)^2^+0.2345P] where P=(Fo^2^+2Fc^2^)/3'
_refine_ls_weighting_scheme calc
_refine_ls_wR_factor_gt 0.0824
_refine_ls_wR_factor_ref 0.0835
_reflns_number_gt 1883
_reflns_number_total 2070
_reflns_threshold_expression I>2\s(I)
_cod_data_source_file gd3243.cif
_cod_data_source_block I
_cod_database_code 2016807
_cod_database_fobs_code 2016807

loop_
_symmetry_equiv_pos_site_id
_symmetry_equiv_pos_as_xyz
1 +x,+y,+z
2 -x,1/2+y,1/2-z
3 -x,-y,-z
4 +x,1/2-y,1/2+z

loop_
_atom_site_type_symbol
_atom_site_label
_atom_site_fract_x
_atom_site_fract_y
_atom_site_fract_z
_atom_site_U_iso_or_equiv
_atom_site_adp_type
_atom_site_calc_flag
_atom_site_refinement_flags
_atom_site_occupancy
Cl Cl1 0.57665(7) 0.497315(12) 0.18726(3) 0.01488(10) Uani d . 1
O O1 0.7134(2) 0.61262(4) 0.38189(9) 0.01980(19) Uani d . 1
O O2 0.9073(2) 0.38215(4) 0.35771(9) 0.01699(18) Uani d . 1
H H2 0.986(14) 0.355(3) 0.400(5) 0.020 Uiso d P 0.33(3)
N N1 1.0509(3) 0.26544(5) 0.45609(10) 0.01453(19) Uani d . 1
H H1 1.026(7) 0.3094(13) 0.433(3) 0.017 Uiso d P 0.67(3)
N N2 0.8690(3) 0.22698(5) 0.35476(10) 0.01543(19) Uani d . 1
C C1 0.8443(3) 0.55961(5) 0.43114(11) 0.0131(2) Uani d . 1
C C2 0.8084(3) 0.49752(5) 0.35832(11) 0.0125(2) Uani d . 1
C C3 0.9441(3) 0.43858(5) 0.41860(11) 0.0129(2) Uani d . 1
C C4 0.8811(3) 0.16172(5) 0.37715(12) 0.0155(2) Uani d . 1
H H4 0.7566 0.1334 0.3067 0.019 Uiso calc R 1
C C5 1.0691(3) 0.13254(5) 0.49997(11) 0.0158(2) Uani d . 1
H H5 1.0670 0.0857 0.5130 0.019 Uiso calc R 1
C C6 1.2561(3) 0.17327(5) 0.60076(12) 0.0155(2) Uani d . 1
H H6 1.3904 0.1558 0.6847 0.019 Uiso calc R 1
C C7 1.2395(3) 0.24178(5) 0.57394(11) 0.0148(2) Uani d . 1
H H7 1.3648 0.2717 0.6409 0.018 Uiso calc R 1

loop_
_atom_site_aniso_label
_atom_site_aniso_U_11
_atom_site_aniso_U_22
_atom_site_aniso_U_33
_atom_site_aniso_U_12
_atom_site_aniso_U_13
_atom_site_aniso_U_23
Cl1 0.01827(15) 0.01431(14) 0.01023(14) 0.00036(8) -0.00360(10) -0.00003(8)
O1 0.0273(4) 0.0126(4) 0.0164(4) 0.0038(3) -0.0063(3) 0.0004(3)
O2 0.0239(4) 0.0114(3) 0.0136(4) 0.0017(3) -0.0040(3) -0.0013(3)
N1 0.0165(4) 0.0131(4) 0.0130(4) 0.0001(3) -0.0009(3) -0.0014(3)
N2 0.0175(4) 0.0154(4) 0.0119(4) -0.0001(3) -0.0024(3) -0.0011(3)
C1 0.0142(4) 0.0128(4) 0.0116(4) 0.0000(3) -0.0006(3) 0.0004(4)
C2 0.0147(5) 0.0127(5) 0.0089(5) 0.0006(3) -0.0021(4) 0.0001(3)
C3 0.0137(4) 0.0134(5) 0.0109(4) 0.0008(3) -0.0005(3) 0.0002(4)
C4 0.0169(5) 0.0143(5) 0.0143(5) -0.0008(4) -0.0010(4) -0.0018(4)
C5 0.0170(5) 0.0133(5) 0.0167(5) 0.0004(4) 0.0015(4) 0.0015(4)
C6 0.0165(5) 0.0159(5) 0.0134(5) 0.0021(4) -0.0001(4) 0.0017(4)
C7 0.0161(5) 0.0152(5) 0.0120(5) 0.0002(4) -0.0011(4) -0.0020(4)

loop_
_atom_type_symbol
_atom_type_description
_atom_type_scat_dispersion_real
_atom_type_scat_dispersion_imag
_atom_type_scat_source
C C 0.0033 0.0016 'International Tables Vol C Tables 4.2.6.8 and 6.1.1.4'
H H 0.0000 0.0000 'International Tables Vol C Tables 4.2.6.8 and 6.1.1.4'
O O 0.0106 0.0060 'International Tables Vol C Tables 4.2.6.8 and 6.1.1.4'
N N 0.0061 0.0033 'International Tables Vol C Tables 4.2.6.8 and 6.1.1.4'
Cl Cl 0.1484 0.1585 'International Tables Vol C Tables 4.2.6.8 and 6.1.1.4'

loop_
_geom_angle_atom_site_label_1
_geom_angle_atom_site_label_2
_geom_angle_atom_site_label_3
_geom_angle_site_symmetry_3
_geom_angle
C3 O2 H2 . 114(4)
C7 N1 N2 . 123.78(9)
C7 N1 H1 . 125.0(15)
N2 N1 H1 . 111.2(15)
C4 N2 N1 . 116.71(9)
O1 C1 C2 . 124.32(10)
O1 C1 C3 3_766 117.10(9)
C2 C1 C3 3_766 118.57(8)
C3 C2 C1 . 122.91(10)
C3 C2 Cl1 . 119.53(8)
C1 C2 Cl1 . 117.56(8)
O2 C3 C2 . 124.33(10)
O2 C3 C1 3_766 117.19(9)
C2 C3 C1 3_766 118.48(9)
N2 C4 C5 . 123.23(10)
N2 C4 H4 . 118.4
C5 C4 H4 . 118.4
C6 C5 C4 . 118.56(10)
C6 C5 H5 . 120.7
C4 C5 H5 . 120.7
C5 C6 C7 . 116.88(10)
C5 C6 H6 . 121.6
C7 C6 H6 . 121.6
N1 C7 C6 . 120.82(10)
N1 C7 H7 . 119.6
C6 C7 H7 . 119.6

loop_
_geom_bond_atom_site_label_1
_geom_bond_atom_site_label_2
_geom_bond_site_symmetry_2
_geom_bond_distance
Cl1 C2 . 1.7374(11)
O1 C1 . 1.2355(13)
O2 C3 . 1.2740(13)
O2 H2 . 0.71(6)
N1 C7 . 1.3272(13)
N1 N2 . 1.3433(12)
N1 H1 . 0.91(3)
N2 C4 . 1.3285(14)
C1 C2 . 1.4270(14)
C1 C3 3_766 1.5373(15)
C2 C3 . 1.3802(14)
C3 C1 3_766 1.5373(15)
C4 C5 . 1.4062(15)
C4 H4 . 0.9500
C5 C6 . 1.3741(15)
C5 H5 . 0.9500
C6 C7 . 1.4003(15)
C6 H6 . 0.9500
C7 H7 . 0.9500

loop_
_geom_hbond_atom_site_label_D
_geom_hbond_atom_site_label_H
_geom_hbond_atom_site_label_A
_geom_hbond_site_symmetry_A
_geom_hbond_distance_DH
_geom_hbond_distance_HA
_geom_hbond_distance_DA
_geom_hbond_angle_DHA
_geom_hbond_publ_flag
O2 H2 O1 3_766 0.71(5) 2.32(4) 2.6831(11) 114(4) y
O2 H2 N1 . 0.71(5) 1.89(5) 2.5549(12) 156(5) y
N1 H1 O1 3_766 0.91(2) 2.46(2) 2.9641(12) 115.5(17) y
N1 H1 O2 . 0.91(2) 1.66(2) 2.5549(12) 165(2) y
C4 H4 O1 2_645 0.95 2.36 3.2251(14) 152 y
C6 H6 O2 4_655 0.95 2.47 3.3769(14) 161 y
C7 H7 O1 3_766 0.95 2.35 2.9579(13) 121 y
C7 H7 N2 4_655 0.95 2.57 3.3548(15) 141 y

loop_
_geom_torsion_atom_site_label_1
_geom_torsion_atom_site_label_2
_geom_torsion_atom_site_label_3
_geom_torsion_atom_site_label_4
_geom_torsion_site_symmetry_1
_geom_torsion_site_symmetry_4
_geom_torsion
C7 N1 N2 C4 . . 0.55(16)
O1 C1 C2 C3 . . -177.01(11)
C3 C1 C2 C3 3_766 . 2.39(18)
O1 C1 C2 Cl1 . . 2.01(16)
C3 C1 C2 Cl1 3_766 . -178.60(8)
C1 C2 C3 O2 . . 177.89(11)
Cl1 C2 C3 O2 . . -1.10(16)
C1 C2 C3 C1 . 3_766 -2.39(18)
Cl1 C2 C3 C1 . 3_766 178.62(8)
N1 N2 C4 C5 . . 0.57(16)
N2 C4 C5 C6 . . -1.39(18)
C4 C5 C6 C7 . . 1.06(16)
N2 N1 C7 C6 . . -0.82(17)
C5 C6 C7 N1 . . -0.04(16)
